data_7129264
loop_
_publ_author_name
'Yi, Ming-Jun'
'Xiao, Teng-Fei'
'Li, Wen-Hui'
'Zhang, Yi-Fan'
'Yan, Pen-Ji'
'Zhang, Baoxin'
'Xu, Peng-Fei'
'Xu, Guo-Qiang'

_publ_section_title
;
 Organic Photoredox Catalytic \a-C(sp3)--H Phosphorylation of Saturated
 Aza-Heterocycles
;
_journal_name_full 'Chemical Communications'
_journal_paper_doi 10.1039/D1CC05767G
_journal_year 2021
_chemical_formula_moiety 'C23 H21 F3 N O P'
_chemical_formula_sum 'C23 H21 F3 N O P'
_chemical_formula_weight 415.38
_space_group_crystal_system monoclinic
_space_group_IT_number 14
_space_group_name_Hall '-P 2ybc'
_space_group_name_H-M_alt 'P 1 21/c 1'
_atom_sites_solution_hydrogens geom
_atom_sites_solution_primary dual
_audit_creation_date 2021-07-02
_audit_creation_method
;
Olex2 1.3
(compiled 2020.11.12 svn.r5f609507 for OlexSys, GUI svn.r6032)
;
_audit_update_record
;
2021-09-29 deposited with the CCDC.	2021-11-15 downloaded from the CCDC.
;
_cell_angle_alpha 90
_cell_angle_beta 103.0740(10)
_cell_angle_gamma 90
_cell_formula_units_Z 4
_cell_length_a 8.80270(10)
_cell_length_b 20.2100(2)
_cell_length_c 11.48090(10)
_cell_measurement_reflns_used 9770
_cell_measurement_temperature 149.99(10)
_cell_measurement_theta_max 76.1570
_cell_measurement_theta_min 4.5120
_cell_volume 1989.54(4)
_computing_cell_refinement 'CrysAlisPro 1.171.41.105a (Rigaku OD, 2021)'
_computing_data_collection 'CrysAlisPro 1.171.41.105a (Rigaku OD, 2021)'
_computing_data_reduction 'CrysAlisPro 1.171.41.105a (Rigaku OD, 2021)'
_computing_molecular_graphics 'Olex2 1.3 (Dolomanov et al., 2009)'
_computing_publication_material 'Olex2 1.3 (Dolomanov et al., 2009)'
_computing_structure_refinement 'SHELXL 2018/1 (Sheldrick, 2015)'
_computing_structure_solution 'SHELXT 2014/5 (Sheldrick, 2014)'
_diffrn_ambient_environment N~2~
_diffrn_ambient_temperature 149.99(10)
_diffrn_detector 'Hybrid Pixel Array Detector'
_diffrn_detector_area_resol_mean 10.0000
_diffrn_detector_type HyPix
_diffrn_measured_fraction_theta_full 0.997
_diffrn_measured_fraction_theta_max 0.950
_diffrn_measurement_details
;
List of Runs (angles in degrees, time in seconds):

  # Type    Start    End  Width  t~exp~   \w     \q     \k     \f   Frames
#--------------------------------------------------------------------------
  1  \w     70.00 118.00   0.50    0.05    --   46.32  55.00  65.00   96
  2  \w    149.00 174.00   0.50    0.05    --  104.25  61.00 -30.00   50
  3  \w     92.00 175.00   0.50    0.05    --  104.25  45.00   0.00  166
  4  \w     93.00 118.00   0.50    0.05    --  104.25  61.00 -30.00   50
  5  \w     97.00 154.00   0.50    0.05    --  104.25  55.00  65.00  114
  6  \w    121.00 147.00   0.50    0.05    --  104.25 125.00 120.00   52
  7  \w     84.00 117.00   0.50    0.05    --  104.25 125.00 120.00   66
  8  \w     50.00 101.00   0.50    0.05    --  104.25 -77.00-180.00  102
  9  \w     37.00  64.00   0.50    0.05    --  104.25 -61.00-180.00   54
 10  \w     46.00  72.00   0.50    0.05    --  104.25 -61.00-120.00   52
 11  \w     32.00  64.00   0.50    0.05    --  104.25 -55.00 -78.00   64
 12  \w    -25.00  61.00   0.50    0.05    --   46.32 -55.00 -78.00  172
 13  \w    -49.00  26.00   0.50    0.05    --  -46.32  55.00  65.00  150
 14  \w    -64.00 -29.00   0.50    0.05    -- -102.00  61.00 120.00   70
 15  \w    -69.00 -29.00   0.50    0.05    -- -102.00  61.00 -60.00   80
 16  \w    -66.00 -31.00   0.50    0.05    -- -102.00  61.00-180.00   70
 17  \w    -69.00 -29.00   0.50    0.05    -- -102.00  61.00-150.00   80
 18  \w    -67.00 -35.00   0.50    0.05    -- -102.00  61.00 -90.00   64
 19  \w    -59.00 -30.00   0.50    0.05    -- -102.00  55.00  65.00   58
 20  \w   -119.00 -75.00   0.50    0.05    --  -46.32 -55.00 -78.00   88
 21  \w   -174.00-145.00   0.50    0.05    -- -102.00 -55.00 -78.00   58
 22  \w   -173.00-133.00   0.50    0.05    -- -102.00 -45.00   0.00   80
 23  \w   -115.00 -90.00   0.50    0.05    -- -102.00 -45.00   0.00   50
 24  \w   -118.00 -75.00   0.50    0.05    --  -46.32-125.00  30.00   86
 25  \w   -111.00 -74.00   0.50    0.05    --  -46.32-125.00  60.00   74
;
_diffrn_measurement_device 'four-circle diffractometer'
_diffrn_measurement_device_type 'XtaLAB Synergy R, DW system, HyPix'
_diffrn_measurement_method '\w scans'
_diffrn_orient_matrix_type 'CrysAlisPro convention (1999,Acta A55,543-557)'
_diffrn_orient_matrix_UB_11 0.1166156000
_diffrn_orient_matrix_UB_12 0.0499475000
_diffrn_orient_matrix_UB_13 0.0721094000
_diffrn_orient_matrix_UB_21 -0.0811723000
_diffrn_orient_matrix_UB_22 -0.0058269000
_diffrn_orient_matrix_UB_23 0.1051567000
_diffrn_orient_matrix_UB_31 0.1099063000
_diffrn_orient_matrix_UB_32 -0.0573278000
_diffrn_orient_matrix_UB_33 0.0520739000
_diffrn_radiation_monochromator mirror
_diffrn_radiation_probe x-ray
_diffrn_radiation_type 'Cu K\a'
_diffrn_radiation_wavelength 1.54184
_diffrn_reflns_av_R_equivalents 0.0299
_diffrn_reflns_av_unetI/netI 0.0271
_diffrn_reflns_Laue_measured_fraction_full 0.997
_diffrn_reflns_Laue_measured_fraction_max 0.950
_diffrn_reflns_limit_h_max 11
_diffrn_reflns_limit_h_min -11
_diffrn_reflns_limit_k_max 23
_diffrn_reflns_limit_k_min -25
_diffrn_reflns_limit_l_max 14
_diffrn_reflns_limit_l_min -14
_diffrn_reflns_number 13733
_diffrn_reflns_point_group_measured_fraction_full 0.997
_diffrn_reflns_point_group_measured_fraction_max 0.950
_diffrn_reflns_theta_full 67.684
_diffrn_reflns_theta_max 76.137
_diffrn_reflns_theta_min 4.375
_diffrn_source 'Rotating-anode X-ray tube'
_diffrn_source_type 'Rigaku (Cu) X-ray Source'
_exptl_absorpt_coefficient_mu 1.595
_exptl_absorpt_correction_T_max 1.00000
_exptl_absorpt_correction_T_min 0.71833
_exptl_absorpt_correction_type multi-scan
_exptl_absorpt_process_details
;
CrysAlisPro 1.171.41.105a (Rigaku Oxford Diffraction, 2021)
Empirical absorption correction using spherical harmonics,
implemented in SCALE3 ABSPACK scaling algorithm.
;
_exptl_crystal_colour 'clear light colourless'
_exptl_crystal_colour_lustre clear
_exptl_crystal_colour_modifier light
_exptl_crystal_colour_primary colourless
_exptl_crystal_density_diffrn 1.387
_exptl_crystal_description block
_exptl_crystal_F_000 864
_exptl_crystal_size_max 0.11
_exptl_crystal_size_mid 0.07
_exptl_crystal_size_min 0.04
_refine_diff_density_max 0.387
_refine_diff_density_min -0.342
_refine_diff_density_rms 0.045
_refine_ls_extinction_method none
_refine_ls_goodness_of_fit_ref 1.048
_refine_ls_hydrogen_treatment constr
_refine_ls_matrix_type full
_refine_ls_number_parameters 289
_refine_ls_number_reflns 3952
_refine_ls_number_restraints 42
_refine_ls_restrained_S_all 1.069
_refine_ls_R_factor_all 0.0408
_refine_ls_R_factor_gt 0.0377
_refine_ls_shift/su_max 0.002
_refine_ls_shift/su_mean 0.000
_refine_ls_structure_factor_coef Fsqd
_refine_ls_weighting_details 'w=1/[\s^2^(Fo^2^)+(0.0495P)^2^+0.8027P] where P=(Fo^2^+2Fc^2^)/3'
_refine_ls_weighting_scheme calc
_refine_ls_wR_factor_gt 0.0985
_refine_ls_wR_factor_ref 0.1012
_reflns_Friedel_coverage 0.000
_reflns_number_gt 3591
_reflns_number_total 3952
_reflns_threshold_expression 'I > 2\s(I)'
_cod_data_source_file d1cc05767g2.cif
_cod_data_source_block yimingj_0702_auto
_cod_database_code 7129264
_shelx_shelxl_version_number 2018/1
_shelx_space_group_comment
;
The symmetry employed for this shelxl refinement is uniquely defined
by the following loop, which should always be used as a source of
symmetry information in preference to the above space-group names.
They are only intended as comments.
;
_reflns_odcompleteness_completeness 99.86
_reflns_odcompleteness_iscentric 1
_reflns_odcompleteness_theta 66.97
_olex2_refinement_description
;
1. Fixed Uiso
 At 1.2 times of:
  All C(H) groups, All C(H,H) groups
2. Uiso/Uaniso restraints and constraints
Uanis(F1) \\sim Ueq, Uanis(F00T) \\sim Ueq, Uanis(F3) \\sim Ueq, Uanis(F00K)
\\sim Ueq, Uanis(C8) \\sim Ueq, Uanis(F4) \\sim Ueq, Uanis(F00I) \\sim Ueq:
with sigma of 0.01 and sigma for terminal atoms of 0.02
3. Others
 Fixed Sof: F00I(0.5) F00K(0.5) F00T(0.5) F1(0.5) F3(0.5) F4(0.5)
4.a Ternary CH refined with riding coordinates:
 C1(H1)
4.b Secondary CH2 refined with riding coordinates:
 C2(H2A,H2B), C3(H3A,H3B), C4(H4A,H4B)
4.c Aromatic/amide H refined with riding coordinates:
 C6(H6), C7(H7), C007(H007), C9(H9), C12(H12), C13(H13), C14(H14), C15(H15),
 C16(H16), C18(H18), C19(H19), C20(H20), C21(H21), C22(H22)
;
_olex2_submission_special_instructions 'No special instructions were received'
_oxdiff_exptl_absorpt_empirical_details
;
Empirical correction (ABSPACK) includes:
- Absorption correction using spherical harmonics
- Frame scaling
;
_oxdiff_exptl_absorpt_empirical_full_max 1.472
_oxdiff_exptl_absorpt_empirical_full_min 0.654

loop_
_space_group_symop_operation_xyz
'x, y, z'
'-x, y+1/2, -z+1/2'
'-x, -y, -z'
'x, -y-1/2, z-1/2'

loop_
_atom_site_label
_atom_site_type_symbol
_atom_site_fract_x
_atom_site_fract_y
_atom_site_fract_z
_atom_site_U_iso_or_equiv
_atom_site_adp_type
_atom_site_occupancy
_atom_site_site_symmetry_order
_atom_site_calc_flag
_atom_site_refinement_flags_posn
_atom_site_refinement_flags_adp
_atom_site_refinement_flags_occupancy
_atom_site_disorder_assembly
_atom_site_disorder_group
P1 P 0.12445(4) 0.75623(2) 0.51694(3) 0.02442(12) Uani 1 1 d . . . . .
F00I F 0.5319(6) 0.4848(3) 0.1287(4) 0.084(2) Uani 0.5 1 d . U P A 2
F00K F 0.7064(7) 0.5450(3) 0.2247(6) 0.102(2) Uani 0.5 1 d . U P A 2
F00T F 0.6551(6) 0.4553(3) 0.2947(4) 0.0895(18) Uani 0.5 1 d . U P A 2
F1 F 0.5734(7) 0.44188(17) 0.2348(6) 0.102(2) Uani 0.5 1 d . U P A 1
F3 F 0.7265(5) 0.5207(3) 0.2762(5) 0.089(2) Uani 0.5 1 d . U P A 1
F4 F 0.5616(7) 0.5208(3) 0.1178(4) 0.094(2) Uani 0.5 1 d . U P A 1
O1 O 0.08498(12) 0.73633(5) 0.63168(9) 0.0306(2) Uani 1 1 d . . . . .
N1 N 0.12181(14) 0.63146(6) 0.42952(11) 0.0270(3) Uani 1 1 d . . . . .
C1 C 0.05375(16) 0.69685(7) 0.39472(13) 0.0250(3) Uani 1 1 d . . . . .
H1 H 0.079508 0.712224 0.318661 0.030 Uiso 1 1 calc R U . . .
C2 C -0.12225(17) 0.68490(8) 0.37753(14) 0.0299(3) Uani 1 1 d . . . . .
H2A H -0.176922 0.725963 0.391356 0.036 Uiso 1 1 calc R U . . .
H2B H -0.168285 0.668224 0.296111 0.036 Uiso 1 1 calc R U . . .
C3 C -0.13096(17) 0.63267(8) 0.47217(15) 0.0318(3) Uani 1 1 d . . . . .
H3A H -0.124503 0.653340 0.551318 0.038 Uiso 1 1 calc R U . . .
H3B H -0.228874 0.606898 0.449779 0.038 Uiso 1 1 calc R U . . .
C4 C 0.01079(18) 0.58893(7) 0.47329(15) 0.0317(3) Uani 1 1 d . . . . .
H4A H 0.056782 0.573060 0.555267 0.038 Uiso 1 1 calc R U . . .
H4B H -0.018627 0.550174 0.420254 0.038 Uiso 1 1 calc R U . . .
C5 C 0.24002(16) 0.60337(7) 0.38533(13) 0.0261(3) Uani 1 1 d . . . . .
C6 C 0.32502(18) 0.63893(8) 0.31550(14) 0.0305(3) Uani 1 1 d . . . . .
H6 H 0.305130 0.684739 0.300947 0.037 Uiso 1 1 calc R U . . .
C7 C 0.43684(18) 0.60768(8) 0.26816(14) 0.0333(3) Uani 1 1 d . . . . .
H7 H 0.491421 0.632160 0.219932 0.040 Uiso 1 1 calc R U . . .
C007 C 0.27995(17) 0.53656(7) 0.40981(14) 0.0291(3) Uani 1 1 d . . . . .
H007 H 0.228220 0.512005 0.459888 0.035 Uiso 1 1 calc R U . . .
C8 C 0.47115(18) 0.54083(8) 0.28986(14) 0.0318(3) Uani 1 1 d . U . . .
C9 C 0.39263(18) 0.50599(8) 0.36261(14) 0.0316(3) Uani 1 1 d . . . . .
H9 H 0.416789 0.460731 0.379967 0.038 Uiso 1 1 calc R U . . .
C10 C 0.5847(2) 0.50682(9) 0.23242(16) 0.0392(4) Uani 1 1 d . . . . .
C11 C 0.33265(17) 0.76175(7) 0.53365(13) 0.0274(3) Uani 1 1 d . . . . .
C12 C 0.40423(19) 0.80613(8) 0.46985(15) 0.0345(3) Uani 1 1 d . . . . .
H12 H 0.342853 0.835281 0.413252 0.041 Uiso 1 1 calc R U . . .
C13 C 0.5662(2) 0.80740(9) 0.48969(16) 0.0402(4) Uani 1 1 d . . . . .
H13 H 0.615495 0.837658 0.446687 0.048 Uiso 1 1 calc R U . . .
C14 C 0.65572(19) 0.76484(9) 0.57169(16) 0.0399(4) Uani 1 1 d . . . . .
H14 H 0.766179 0.765932 0.584740 0.048 Uiso 1 1 calc R U . . .
C15 C 0.58494(19) 0.72059(9) 0.63491(16) 0.0397(4) Uani 1 1 d . . . . .
H15 H 0.646810 0.691344 0.691052 0.048 Uiso 1 1 calc R U . . .
C16 C 0.42396(18) 0.71901(8) 0.61622(15) 0.0336(3) Uani 1 1 d . . . . .
H16 H 0.375544 0.688726 0.659769 0.040 Uiso 1 1 calc R U . . .
C17 C 0.03433(16) 0.83388(7) 0.46290(13) 0.0269(3) Uani 1 1 d . . . . .
C18 C 0.01312(19) 0.85470(8) 0.34465(14) 0.0333(3) Uani 1 1 d . . . . .
H18 H 0.054101 0.829318 0.289196 0.040 Uiso 1 1 calc R U . . .
C19 C -0.0681(2) 0.91265(8) 0.30829(15) 0.0392(4) Uani 1 1 d . . . . .
H19 H -0.081821 0.927065 0.227822 0.047 Uiso 1 1 calc R U . . .
C20 C -0.12932(19) 0.94966(8) 0.38807(16) 0.0382(4) Uani 1 1 d . . . . .
H20 H -0.185994 0.988986 0.361986 0.046 Uiso 1 1 calc R U . . .
C21 C -0.10818(19) 0.92952(8) 0.50572(16) 0.0368(4) Uani 1 1 d . . . . .
H21 H -0.149700 0.955105 0.560631 0.044 Uiso 1 1 calc R U . . .
C22 C -0.02624(18) 0.87192(8) 0.54339(14) 0.0310(3) Uani 1 1 d . . . . .
H22 H -0.011201 0.858231 0.624357 0.037 Uiso 1 1 calc R U . . .

loop_
_atom_site_aniso_label
_atom_site_aniso_U_11
_atom_site_aniso_U_22
_atom_site_aniso_U_33
_atom_site_aniso_U_23
_atom_site_aniso_U_13
_atom_site_aniso_U_12
P1 0.02183(19) 0.02541(19) 0.0260(2) 0.00064(13) 0.00544(14) -0.00116(13)
F00I 0.0450(17) 0.142(5) 0.058(3) -0.058(4) -0.0060(18) 0.024(3)
F00K 0.072(4) 0.081(3) 0.182(7) -0.057(4) 0.091(4) -0.027(3)
F00T 0.097(3) 0.110(4) 0.074(2) 0.036(2) 0.047(2) 0.074(3)
F1 0.117(4) 0.0385(15) 0.188(6) -0.021(3) 0.111(4) 0.001(2)
F3 0.0195(13) 0.154(7) 0.087(3) -0.077(3) -0.0001(19) 0.006(3)
F4 0.105(4) 0.148(5) 0.0369(18) 0.008(3) 0.031(2) 0.073(4)
O1 0.0302(6) 0.0350(6) 0.0276(5) 0.0018(4) 0.0085(4) -0.0031(4)
N1 0.0243(6) 0.0238(6) 0.0341(7) 0.0026(5) 0.0093(5) -0.0003(5)
C1 0.0227(7) 0.0241(7) 0.0280(7) 0.0022(5) 0.0053(5) 0.0007(5)
C2 0.0233(7) 0.0320(7) 0.0328(8) -0.0006(6) 0.0028(6) -0.0003(6)
C3 0.0235(7) 0.0314(8) 0.0411(9) 0.0009(6) 0.0084(6) -0.0022(6)
C4 0.0273(8) 0.0275(7) 0.0416(9) 0.0050(6) 0.0105(6) -0.0026(6)
C5 0.0225(7) 0.0280(7) 0.0264(7) -0.0020(6) 0.0026(5) -0.0013(5)
C6 0.0275(7) 0.0291(7) 0.0354(8) 0.0024(6) 0.0079(6) 0.0001(6)
C7 0.0277(8) 0.0399(8) 0.0334(8) 0.0021(6) 0.0092(6) -0.0014(6)
C007 0.0274(7) 0.0276(7) 0.0319(8) 0.0005(6) 0.0056(6) -0.0011(6)
C8 0.0252(7) 0.0374(8) 0.0314(8) -0.0063(6) 0.0034(6) 0.0014(6)
C9 0.0290(8) 0.0293(7) 0.0346(8) -0.0032(6) 0.0030(6) 0.0014(6)
C10 0.0327(9) 0.0464(10) 0.0385(9) -0.0078(7) 0.0084(7) 0.0021(7)
C11 0.0240(7) 0.0289(7) 0.0287(7) -0.0038(6) 0.0049(6) -0.0019(5)
C12 0.0290(8) 0.0370(8) 0.0378(8) 0.0008(7) 0.0084(6) -0.0033(6)
C13 0.0306(8) 0.0483(10) 0.0447(10) -0.0047(8) 0.0150(7) -0.0102(7)
C14 0.0222(7) 0.0508(10) 0.0468(10) -0.0147(8) 0.0080(7) -0.0032(7)
C15 0.0288(8) 0.0444(9) 0.0427(9) -0.0026(7) 0.0013(7) 0.0054(7)
C16 0.0283(8) 0.0342(8) 0.0369(8) 0.0003(7) 0.0045(6) 0.0000(6)
C17 0.0222(7) 0.0264(7) 0.0317(7) -0.0015(6) 0.0055(6) -0.0019(5)
C18 0.0376(8) 0.0304(8) 0.0313(8) -0.0022(6) 0.0068(6) 0.0041(6)
C19 0.0462(10) 0.0331(8) 0.0341(8) 0.0012(7) 0.0004(7) 0.0048(7)
C20 0.0315(8) 0.0287(8) 0.0497(10) -0.0030(7) -0.0005(7) 0.0053(6)
C21 0.0308(8) 0.0322(8) 0.0493(10) -0.0096(7) 0.0128(7) -0.0003(6)
C22 0.0280(7) 0.0315(7) 0.0350(8) -0.0043(6) 0.0101(6) -0.0039(6)

loop_
_atom_type_symbol
_atom_type_description
_atom_type_scat_dispersion_real
_atom_type_scat_dispersion_imag
_atom_type_scat_source
C C 0.0181 0.0091 'International Tables Vol C Tables 4.2.6.8 and 6.1.1.4'
H H 0.0000 0.0000 'International Tables Vol C Tables 4.2.6.8 and 6.1.1.4'
F F 0.0727 0.0534 'International Tables Vol C Tables 4.2.6.8 and 6.1.1.4'
N N 0.0311 0.0180 'International Tables Vol C Tables 4.2.6.8 and 6.1.1.4'
O O 0.0492 0.0322 'International Tables Vol C Tables 4.2.6.8 and 6.1.1.4'
P P 0.2955 0.4335 'International Tables Vol C Tables 4.2.6.8 and 6.1.1.4'

loop_
_geom_angle_atom_site_label_1
_geom_angle_atom_site_label_2
_geom_angle_atom_site_label_3
_geom_angle
_geom_angle_site_symmetry_1
_geom_angle_site_symmetry_3
_geom_angle_publ_flag
O1 P1 C1 112.99(6) . . ?
O1 P1 C11 110.92(7) . . ?
O1 P1 C17 111.48(7) . . ?
C11 P1 C1 106.34(7) . . ?
C11 P1 C17 109.88(7) . . ?
C17 P1 C1 104.95(6) . . ?
C1 N1 C4 110.90(11) . . ?
C5 N1 C1 124.46(12) . . ?
C5 N1 C4 119.97(12) . . ?
P1 C1 H1 111.0 . . ?
N1 C1 P1 109.38(9) . . ?
N1 C1 H1 111.0 . . ?
N1 C1 C2 103.36(11) . . ?
C2 C1 P1 110.92(10) . . ?
C2 C1 H1 111.0 . . ?
C1 C2 H2A 111.1 . . ?
C1 C2 H2B 111.1 . . ?
H2A C2 H2B 109.1 . . ?
C3 C2 C1 103.21(11) . . ?
C3 C2 H2A 111.1 . . ?
C3 C2 H2B 111.1 . . ?
C2 C3 H3A 111.1 . . ?
C2 C3 H3B 111.1 . . ?
H3A C3 H3B 109.0 . . ?
C4 C3 C2 103.50(12) . . ?
C4 C3 H3A 111.1 . . ?
C4 C3 H3B 111.1 . . ?
N1 C4 C3 105.26(12) . . ?
N1 C4 H4A 110.7 . . ?
N1 C4 H4B 110.7 . . ?
C3 C4 H4A 110.7 . . ?
C3 C4 H4B 110.7 . . ?
H4A C4 H4B 108.8 . . ?
N1 C5 C6 122.73(13) . . ?
N1 C5 C007 119.78(13) . . ?
C007 C5 C6 117.49(13) . . ?
C5 C6 H6 119.7 . . ?
C7 C6 C5 120.52(14) . . ?
C7 C6 H6 119.7 . . ?
C6 C7 H7 119.4 . . ?
C6 C7 C8 121.19(15) . . ?
C8 C7 H7 119.4 . . ?
C5 C007 H007 119.3 . . ?
C9 C007 C5 121.36(14) . . ?
C9 C007 H007 119.3 . . ?
C7 C8 C10 120.63(15) . . ?
C9 C8 C7 118.75(14) . . ?
C9 C8 C10 120.57(15) . . ?
C007 C9 C8 120.58(15) . . ?
C007 C9 H9 119.7 . . ?
C8 C9 H9 119.7 . . ?
F00I C10 F00K 105.7(4) . . ?
F00I C10 F00T 105.0(4) . . ?
F00I C10 C8 116.3(3) . . ?
F00K C10 C8 113.0(3) . . ?
F00T C10 F00K 101.8(4) . . ?
F00T C10 C8 113.6(2) . . ?
F1 C10 C8 113.0(2) . . ?
F3 C10 F1 106.6(4) . . ?
F3 C10 F4 105.4(4) . . ?
F3 C10 C8 115.0(3) . . ?
F4 C10 F1 103.8(4) . . ?
F4 C10 C8 112.2(3) . . ?
C12 C11 P1 123.57(12) . . ?
C16 C11 P1 116.72(12) . . ?
C16 C11 C12 119.71(14) . . ?
C11 C12 H12 120.2 . . ?
C13 C12 C11 119.57(16) . . ?
C13 C12 H12 120.2 . . ?
C12 C13 H13 119.9 . . ?
C14 C13 C12 120.29(16) . . ?
C14 C13 H13 119.9 . . ?
C13 C14 H14 119.9 . . ?
C13 C14 C15 120.26(15) . . ?
C15 C14 H14 119.9 . . ?
C14 C15 H15 120.0 . . ?
C16 C15 C14 119.96(16) . . ?
C16 C15 H15 120.0 . . ?
C11 C16 H16 119.9 . . ?
C15 C16 C11 120.21(15) . . ?
C15 C16 H16 119.9 . . ?
C18 C17 P1 123.33(11) . . ?
C18 C17 C22 119.43(14) . . ?
C22 C17 P1 117.07(12) . . ?
C17 C18 H18 120.2 . . ?
C19 C18 C17 119.66(15) . . ?
C19 C18 H18 120.2 . . ?
C18 C19 H19 119.7 . . ?
C20 C19 C18 120.62(16) . . ?
C20 C19 H19 119.7 . . ?
C19 C20 H20 120.0 . . ?
C21 C20 C19 120.09(15) . . ?
C21 C20 H20 120.0 . . ?
C20 C21 H21 120.1 . . ?
C20 C21 C22 119.84(15) . . ?
C22 C21 H21 120.1 . . ?
C17 C22 H22 119.8 . . ?
C21 C22 C17 120.35(15) . . ?
C21 C22 H22 119.8 . . ?

loop_
_geom_bond_atom_site_label_1
_geom_bond_atom_site_label_2
_geom_bond_distance
_geom_bond_site_symmetry_2
_geom_bond_publ_flag
P1 O1 1.4916(11) . ?
P1 C1 1.8443(15) . ?
P1 C11 1.8025(15) . ?
P1 C17 1.8040(15) . ?
F00I C10 1.258(5) . ?
F00K C10 1.339(6) . ?
F00T C10 1.334(4) . ?
F1 C10 1.317(4) . ?
F3 C10 1.267(5) . ?
F4 C10 1.315(5) . ?
N1 C1 1.4685(18) . ?
N1 C4 1.4726(18) . ?
N1 C5 1.3789(19) . ?
C1 H1 1.0000 . ?
C1 C2 1.5360(19) . ?
C2 H2A 0.9900 . ?
C2 H2B 0.9900 . ?
C2 C3 1.529(2) . ?
C3 H3A 0.9900 . ?
C3 H3B 0.9900 . ?
C3 C4 1.527(2) . ?
C4 H4A 0.9900 . ?
C4 H4B 0.9900 . ?
C5 C6 1.411(2) . ?
C5 C007 1.408(2) . ?
C6 H6 0.9500 . ?
C6 C7 1.380(2) . ?
C7 H7 0.9500 . ?
C7 C8 1.395(2) . ?
C007 H007 0.9500 . ?
C007 C9 1.379(2) . ?
C8 C9 1.390(2) . ?
C8 C10 1.485(2) . ?
C9 H9 0.9500 . ?
C11 C12 1.395(2) . ?
C11 C16 1.395(2) . ?
C12 H12 0.9500 . ?
C12 C13 1.393(2) . ?
C13 H13 0.9500 . ?
C13 C14 1.382(3) . ?
C14 H14 0.9500 . ?
C14 C15 1.385(3) . ?
C15 H15 0.9500 . ?
C15 C16 1.385(2) . ?
C16 H16 0.9500 . ?
C17 C18 1.393(2) . ?
C17 C22 1.397(2) . ?
C18 H18 0.9500 . ?
C18 C19 1.386(2) . ?
C19 H19 0.9500 . ?
C19 C20 1.383(2) . ?
C20 H20 0.9500 . ?
C20 C21 1.382(3) . ?
C21 H21 0.9500 . ?
C21 C22 1.386(2) . ?
C22 H22 0.9500 . ?

loop_
_geom_torsion_atom_site_label_1
_geom_torsion_atom_site_label_2
_geom_torsion_atom_site_label_3
_geom_torsion_atom_site_label_4
_geom_torsion
_geom_torsion_site_symmetry_1
_geom_torsion_site_symmetry_2
_geom_torsion_site_symmetry_3
_geom_torsion_site_symmetry_4
_geom_torsion_publ_flag
P1 C1 C2 C3 -83.02(12) . . . . ?
P1 C11 C12 C13 179.25(12) . . . . ?
P1 C11 C16 C15 -179.49(13) . . . . ?
P1 C17 C18 C19 174.96(13) . . . . ?
P1 C17 C22 C21 -174.80(12) . . . . ?
O1 P1 C1 N1 -58.76(11) . . . . ?
O1 P1 C1 C2 54.61(11) . . . . ?
O1 P1 C11 C12 -148.36(13) . . . . ?
O1 P1 C11 C16 31.14(14) . . . . ?
O1 P1 C17 C18 -160.83(12) . . . . ?
O1 P1 C17 C22 14.45(13) . . . . ?
N1 C1 C2 C3 34.10(14) . . . . ?
N1 C5 C6 C7 -176.63(14) . . . . ?
N1 C5 C007 C9 177.01(14) . . . . ?
C1 P1 C11 C12 88.42(14) . . . . ?
C1 P1 C11 C16 -92.08(13) . . . . ?
C1 P1 C17 C18 -38.18(14) . . . . ?
C1 P1 C17 C22 137.10(11) . . . . ?
C1 N1 C4 C3 -3.52(16) . . . . ?
C1 N1 C5 C6 10.2(2) . . . . ?
C1 N1 C5 C007 -169.95(13) . . . . ?
C1 C2 C3 C4 -36.40(15) . . . . ?
C2 C3 C4 N1 24.93(16) . . . . ?
C4 N1 C1 P1 98.98(12) . . . . ?
C4 N1 C1 C2 -19.22(15) . . . . ?
C4 N1 C5 C6 163.67(14) . . . . ?
C4 N1 C5 C007 -16.4(2) . . . . ?
C5 N1 C1 P1 -105.45(14) . . . . ?
C5 N1 C1 C2 136.35(14) . . . . ?
C5 N1 C4 C3 -160.34(13) . . . . ?
C5 C6 C7 C8 -1.3(2) . . . . ?
C5 C007 C9 C8 0.5(2) . . . . ?
C6 C5 C007 C9 -3.1(2) . . . . ?
C6 C7 C8 C9 -1.3(2) . . . . ?
C6 C7 C8 C10 176.25(15) . . . . ?
C7 C8 C9 C007 1.7(2) . . . . ?
C7 C8 C10 F00I -84.7(4) . . . . ?
C7 C8 C10 F00K 37.8(4) . . . . ?
C7 C8 C10 F00T 153.2(4) . . . . ?
C7 C8 C10 F1 -162.6(4) . . . . ?
C7 C8 C10 F3 74.7(4) . . . . ?
C7 C8 C10 F4 -45.7(4) . . . . ?
C007 C5 C6 C7 3.5(2) . . . . ?
C9 C8 C10 F00I 92.8(4) . . . . ?
C9 C8 C10 F00K -144.7(4) . . . . ?
C9 C8 C10 F00T -29.3(4) . . . . ?
C9 C8 C10 F1 14.9(4) . . . . ?
C9 C8 C10 F3 -107.8(4) . . . . ?
C9 C8 C10 F4 131.8(4) . . . . ?
C10 C8 C9 C007 -175.85(15) . . . . ?
C11 P1 C1 N1 63.14(11) . . . . ?
C11 P1 C1 C2 176.51(10) . . . . ?
C11 P1 C17 C18 75.78(14) . . . . ?
C11 P1 C17 C22 -108.94(12) . . . . ?
C11 C12 C13 C14 0.3(3) . . . . ?
C12 C11 C16 C15 0.0(2) . . . . ?
C12 C13 C14 C15 -0.1(3) . . . . ?
C13 C14 C15 C16 -0.1(3) . . . . ?
C14 C15 C16 C11 0.2(3) . . . . ?
C16 C11 C12 C13 -0.2(2) . . . . ?
C17 P1 C1 N1 179.57(9) . . . . ?
C17 P1 C1 C2 -67.06(11) . . . . ?
C17 P1 C11 C12 -24.64(15) . . . . ?
C17 P1 C11 C16 154.85(12) . . . . ?
C17 C18 C19 C20 -0.5(3) . . . . ?
C18 C17 C22 C21 0.7(2) . . . . ?
C18 C19 C20 C21 0.8(3) . . . . ?
C19 C20 C21 C22 -0.4(3) . . . . ?
C20 C21 C22 C17 -0.4(2) . . . . ?
C22 C17 C18 C19 -0.2(2) . . . . ?
